data_4027339
loop_
_publ_author_name
'Andrew J. Peloquin'
'Rebecca L. Stone'
'Sarah E. Avila'
'Erlyn R. Rudico'
'Christopher B. Horn'
'Kim A. Gardner'
'David W. Ball'
'Jane E. B. Johnson'
'Scott T. Iacono'
'Gary J. Balaich'

_publ_section_title
;
 Synthesis of 1,3-Diphenyl-6-alkyl/aryl-Substituted Fulvene Chromophores:
 Observation of \p-\p Interactions in a 6-Pyrene-Substituted
 1,3-Diphenylfulvene
;
_journal_name_full 'Journal of Organic Chemistry'
_journal_page_first 6371
_journal_page_last 6376
_journal_paper_doi 10.1021/jo301101x
_journal_volume 77
_journal_year 2012
_chemical_formula_iupac 'C22 H22'
_chemical_formula_moiety 'C22 H22'
_chemical_formula_sum 'C22 H22'
_chemical_formula_weight 286.40
_chemical_name_common 6-(tert-butyl)-1,3-diphenylfulvene
_chemical_name_systematic 6-(tert-butyl)-1,3-diphenylfulvene
_space_group_IT_number 15
_symmetry_cell_setting monoclinic
_symmetry_space_group_name_Hall '-C 2yc'
_symmetry_space_group_name_H-M 'C 1 2/c 1'
_atom_sites_solution_hydrogens geom
_atom_sites_solution_primary direct
_atom_sites_solution_secondary difmap
_audit_creation_method 'APEX2 v2009.7-0'
_cell_angle_alpha 90
_cell_angle_beta 90.279(2)
_cell_angle_gamma 90
_cell_formula_units_Z 8
_cell_length_a 31.085(5)
_cell_length_b 10.1123(18)
_cell_length_c 10.3012(18)
_cell_measurement_reflns_used 4168
_cell_measurement_temperature 100.(2)
_cell_measurement_theta_max 28.0285
_cell_measurement_theta_min 2.6210
_cell_volume 3238.0(10)
_computing_cell_refinement 'SAINT V7.66A (Bruker AXS, 2009)'
_computing_data_collection 'Bruker SMART APEX CCD'
_computing_data_reduction 'SAINT V7.66A (Bruker AXS, 2009)'
_computing_molecular_graphics 'Bruker SHELXTL'
_computing_publication_material 'Bruker SHELXTL'
_computing_structure_refinement 'SHELXL-97 (Sheldrick, 2008)'
_computing_structure_solution 'SHELXS-97 (Sheldrick, 2008)'
_diffrn_ambient_temperature 100.(2)
_diffrn_detector_area_resol_mean 8.3660
_diffrn_measured_fraction_theta_full 0.998
_diffrn_measured_fraction_theta_max 0.998
_diffrn_measurement_device_type 'Bruker SMART APEX CCD'
_diffrn_measurement_method 'phi and omega scans'
_diffrn_radiation_monochromator graphite
_diffrn_radiation_source 'fine-focus sealed tube'
_diffrn_radiation_type MoK\a
_diffrn_radiation_wavelength 0.71073
_diffrn_reflns_av_R_equivalents 0.0313
_diffrn_reflns_av_sigmaI/netI 0.0299
_diffrn_reflns_limit_h_max 39
_diffrn_reflns_limit_h_min -39
_diffrn_reflns_limit_k_max 12
_diffrn_reflns_limit_k_min -12
_diffrn_reflns_limit_l_max 13
_diffrn_reflns_limit_l_min -13
_diffrn_reflns_number 13179
_diffrn_reflns_theta_full 27.10
_diffrn_reflns_theta_max 27.10
_diffrn_reflns_theta_min 1.31
_exptl_absorpt_coefficient_mu 0.066
_exptl_absorpt_correction_T_max 0.99
_exptl_absorpt_correction_T_min 0.72
_exptl_absorpt_correction_type multi-scan
_exptl_absorpt_process_details 'Bruker SADABS, Version 2008/1'
_exptl_crystal_colour orange
_exptl_crystal_density_diffrn 1.175
_exptl_crystal_description 'rectangular prism'
_exptl_crystal_F_000 1232
_exptl_crystal_size_max 0.36
_exptl_crystal_size_mid 0.16
_exptl_crystal_size_min 0.14
_refine_diff_density_max 0.296
_refine_diff_density_min -0.184
_refine_ls_extinction_method none
_refine_ls_goodness_of_fit_ref 1.034
_refine_ls_hydrogen_treatment constr
_refine_ls_matrix_type full
_refine_ls_number_parameters 202
_refine_ls_number_reflns 3558
_refine_ls_number_restraints 0
_refine_ls_restrained_S_all 1.034
_refine_ls_R_factor_all 0.0539
_refine_ls_R_factor_gt 0.0435
_refine_ls_shift/su_max 0.000
_refine_ls_shift/su_mean 0.000
_refine_ls_structure_factor_coef Fsqd
_refine_ls_weighting_details 'calc w=1/[\s^2^(Fo^2^)+(0.0653P)^2^+1.4728P] where P=(Fo^2^+2Fc^2^)/3'
_refine_ls_weighting_scheme calc
_refine_ls_wR_factor_gt 0.1107
_refine_ls_wR_factor_ref 0.1177
_reflns_number_gt 2952
_reflns_number_total 3558
_reflns_threshold_expression >2sigma(I)
_cod_data_source_file jo301101x_si_003_5.cif
_cod_data_source_block compound_4
_cod_database_code 4027339

loop_
_symmetry_equiv_pos_as_xyz
'x, y, z'
'-x, y, -z+1/2'
'x+1/2, y+1/2, z'
'-x+1/2, y+1/2, -z+1/2'
'-x, -y, -z'
'x, -y, z-1/2'
'-x+1/2, -y+1/2, -z'
'x+1/2, -y+1/2, z-1/2'

loop_
_atom_site_type_symbol
_atom_site_label
_atom_site_fract_x
_atom_site_fract_y
_atom_site_fract_z
_atom_site_U_iso_or_equiv
_atom_site_adp_type
_atom_site_calc_flag
_atom_site_refinement_flags
_atom_site_occupancy
C C1 0.12910(4) 0.20738(11) 0.54589(11) 0.0196(2) Uani d . 1
C C2 0.16410(4) 0.22942(12) 0.62093(12) 0.0208(2) Uani d . 1
H H2 0.1803 0.309 0.622 0.025 Uiso calc R 1
C C3 0.17345(4) 0.11209(12) 0.70079(11) 0.0204(2) Uani d . 1
C C4 0.14361(4) 0.01818(12) 0.67102(12) 0.0209(2) Uani d . 1
H H4 0.1417 -0.0668 0.7099 0.025 Uiso calc R 1
C C5 0.11487(4) 0.06881(11) 0.56968(11) 0.0200(2) Uani d . 1
C C6 0.08521(4) 0.00669(12) 0.49592(12) 0.0198(2) Uani d . 1
H H6 0.0715 0.06 0.4321 0.024 Uiso calc R 1
C C7 0.10917(4) 0.30146(11) 0.45432(12) 0.0204(2) Uani d . 1
C C8 0.06525(4) 0.33043(12) 0.45837(12) 0.0228(2) Uani d . 1
H H8 0.0475 0.2862 0.5192 0.027 Uiso calc R 1
C C9 0.04725(4) 0.42317(12) 0.37447(12) 0.0262(2) Uani d . 1
H H9 0.0174 0.4432 0.3796 0.031 Uiso calc R 1
C C10 0.07272(5) 0.48659(12) 0.28330(12) 0.0286(2) Uani d . 1
H H10 0.0604 0.5495 0.2256 0.034 Uiso calc R 1
C C11 0.11618(5) 0.45769(12) 0.27694(12) 0.0285(2) Uani d . 1
H H11 0.1336 0.5003 0.2141 0.034 Uiso calc R 1
C C12 0.13439(4) 0.36680(12) 0.36187(12) 0.0242(2) Uani d . 1
H H12 0.1643 0.3486 0.3573 0.029 Uiso calc R 1
C C13 0.20986(4) 0.10240(12) 0.79155(11) 0.0205(2) Uani d . 1
C C14 0.24290(4) 0.19677(12) 0.78946(12) 0.0243(2) Uani d . 1
H H14 0.2411 0.2691 0.7308 0.029 Uiso calc R 1
C C15 0.27820(4) 0.18628(13) 0.87161(12) 0.0280(2) Uani d . 1
H H15 0.3002 0.2513 0.8688 0.034 Uiso calc R 1
C C16 0.28151(4) 0.08143(13) 0.95783(12) 0.0274(2) Uani d . 1
H H16 0.3059 0.0735 1.0131 0.033 Uiso calc R 1
C C17 0.24873(4) -0.01189(12) 0.96248(12) 0.0262(2) Uani d . 1
H H17 0.2506 -0.0834 1.0221 0.031 Uiso calc R 1
C C18 0.21336(4) -0.00143(12) 0.88091(12) 0.0238(2) Uani d . 1
H H18 0.1911 -0.0657 0.8856 0.029 Uiso calc R 1
C C19 0.07065(4) -0.13675(11) 0.50047(12) 0.0202(2) Uani d . 1
C C20 0.10885(4) -0.23198(12) 0.48565(12) 0.0258(2) Uani d . 1
H H20A 0.1234 -0.2146 0.4032 0.039 Uiso calc R 1
H H20B 0.0984 -0.3234 0.4867 0.039 Uiso calc R 1
H H20C 0.1291 -0.2187 0.5576 0.039 Uiso calc R 1
C C21 0.04763(4) -0.16371(12) 0.62939(12) 0.0270(2) Uani d . 1
H H21A 0.0677 -0.1499 0.7017 0.04 Uiso calc R 1
H H21B 0.0373 -0.2552 0.6306 0.04 Uiso calc R 1
H H21C 0.0232 -0.1032 0.6381 0.04 Uiso calc R 1
C C22 0.03932(4) -0.16092(12) 0.38752(12) 0.0276(2) Uani d . 1
H H22A 0.0142 -0.1034 0.3971 0.041 Uiso calc R 1
H H22B 0.0301 -0.2536 0.388 0.041 Uiso calc R 1
H H22C 0.0537 -0.1412 0.3053 0.041 Uiso calc R 1

loop_
_atom_site_aniso_label
_atom_site_aniso_U_11
_atom_site_aniso_U_22
_atom_site_aniso_U_33
_atom_site_aniso_U_12
_atom_site_aniso_U_13
_atom_site_aniso_U_23
C1 0.0241(5) 0.0138(5) 0.0210(5) -0.0008(4) 0.0040(5) -0.0015(4)
C2 0.0252(5) 0.0135(5) 0.0238(5) -0.0016(4) 0.0039(5) -0.0016(5)
C3 0.0247(5) 0.0168(5) 0.0197(5) 0.0017(4) 0.0042(5) -0.0013(5)
C4 0.0250(5) 0.0154(5) 0.0223(5) -0.0004(4) 0.0020(5) 0.0012(5)
C5 0.0241(5) 0.0147(5) 0.0213(5) -0.0002(4) 0.0043(5) 0.0011(5)
C6 0.0233(5) 0.0146(5) 0.0214(5) 0.0010(4) 0.0022(5) 0.0018(4)
C7 0.0281(5) 0.0123(5) 0.0208(5) -0.0020(4) -0.0009(5) -0.0029(4)
C8 0.0288(5) 0.0154(5) 0.0243(5) -0.0014(5) 0.0007(5) -0.0016(5)
C9 0.0306(7) 0.0169(5) 0.0308(7) 0.0012(5) -0.0063(5) -0.0039(5)
C10 0.0461(8) 0.0137(5) 0.0261(7) 0.0000(5) -0.0076(5) 0.0003(5)
C11 0.0444(8) 0.0170(5) 0.0241(5) -0.0066(5) 0.0021(5) 0.0016(5)
C12 0.0293(7) 0.0169(5) 0.0265(5) -0.0033(5) 0.0017(5) -0.0016(5)
C13 0.0236(5) 0.0176(5) 0.0203(5) 0.0012(5) 0.0035(5) -0.0034(5)
C14 0.0274(5) 0.0205(5) 0.0250(5) -0.0017(5) 0.0013(5) 0.0001(5)
C15 0.0257(5) 0.0276(7) 0.0306(7) -0.0034(5) 0.0001(5) -0.0028(5)
C16 0.0250(5) 0.0320(7) 0.0252(7) 0.0044(5) -0.0018(5) -0.0038(5)
C17 0.0303(7) 0.0246(7) 0.0236(5) 0.0058(5) 0.0026(5) 0.0016(5)
C18 0.0261(5) 0.0203(5) 0.0250(5) -0.0001(5) 0.0035(5) -0.0002(5)
C19 0.0241(5) 0.0136(5) 0.0229(5) -0.0018(4) -0.0005(5) 0.0010(5)
C20 0.0279(7) 0.0166(5) 0.0329(7) 0.0004(5) -0.0004(5) -0.0024(5)
C21 0.0326(7) 0.0183(5) 0.0300(7) -0.0025(5) 0.0051(5) 0.0026(5)
C22 0.0336(7) 0.0172(5) 0.0319(7) -0.0040(5) -0.0071(5) 0.0011(5)

loop_
_atom_type_symbol
_atom_type_description
_atom_type_scat_dispersion_real
_atom_type_scat_dispersion_imag
_atom_type_scat_source
C C 0.0033 0.0016 'International Tables Vol C Tables 4.2.6.8 and 6.1.1.4'
H H 0.0000 0.0000 'International Tables Vol C Tables 4.2.6.8 and 6.1.1.4'

loop_
_geom_angle_atom_site_label_1
_geom_angle_atom_site_label_2
_geom_angle_atom_site_label_3
_geom_angle
C2 C1 C7 126.50(11)
C2 C1 C5 107.46(10)
C7 C1 C5 126.02(10)
C1 C2 C3 110.08(10)
C1 C2 H2 125.0
C3 C2 H2 125.0
C4 C3 C13 128.27(11)
C4 C3 C2 107.69(11)
C13 C3 C2 124.01(11)
C3 C4 C5 109.24(11)
C3 C4 H4 125.4
C5 C4 H4 125.4
C6 C5 C4 130.77(11)
C6 C5 C1 123.27(11)
C4 C5 C1 105.41(10)
C5 C6 C19 129.08(11)
C5 C6 H6 115.5
C19 C6 H6 115.5
C8 C7 C12 118.11(11)
C8 C7 C1 121.60(11)
C12 C7 C1 120.28(11)
C9 C8 C7 120.87(12)
C9 C8 H8 119.6
C7 C8 H8 119.6
C10 C9 C8 120.17(12)
C10 C9 H9 119.9
C8 C9 H9 119.9
C11 C10 C9 119.64(12)
C11 C10 H10 120.2
C9 C10 H10 120.2
C10 C11 C12 120.35(12)
C10 C11 H11 119.8
C12 C11 H11 119.8
C11 C12 C7 120.83(12)
C11 C12 H12 119.6
C7 C12 H12 119.6
C18 C13 C14 117.77(11)
C18 C13 C3 121.73(11)
C14 C13 C3 120.49(11)
C15 C14 C13 121.07(12)
C15 C14 H14 119.5
C13 C14 H14 119.5
C16 C15 C14 120.36(12)
C16 C15 H15 119.8
C14 C15 H15 119.8
C15 C16 C17 119.29(12)
C15 C16 H16 120.4
C17 C16 H16 120.4
C18 C17 C16 120.49(12)
C18 C17 H17 119.8
C16 C17 H17 119.8
C17 C18 C13 121.01(12)
C17 C18 H18 119.5
C13 C18 H18 119.5
C6 C19 C22 108.47(10)
C6 C19 C21 109.63(10)
C22 C19 C21 109.32(10)
C6 C19 C20 111.39(10)
C22 C19 C20 108.24(10)
C21 C19 C20 109.76(10)
C19 C20 H20A 109.5
C19 C20 H20B 109.5
H20A C20 H20B 109.5
C19 C20 H20C 109.5
H20A C20 H20C 109.5
H20B C20 H20C 109.5
C19 C21 H21A 109.5
C19 C21 H21B 109.5
H21A C21 H21B 109.5
C19 C21 H21C 109.5
H21A C21 H21C 109.5
H21B C21 H21C 109.5
C19 C22 H22A 109.5
C19 C22 H22B 109.5
H22A C22 H22B 109.5
C19 C22 H22C 109.5
H22A C22 H22C 109.5
H22B C22 H22C 109.5

loop_
_geom_bond_atom_site_label_1
_geom_bond_atom_site_label_2
_geom_bond_distance
C1 C2 1.3501(17)
C1 C7 1.4740(17)
C1 C5 1.4901(16)
C2 C3 1.4720(17)
C2 H2 0.95
C3 C4 1.3615(17)
C3 C13 1.4677(17)
C4 C5 1.4631(17)
C4 H4 0.95
C5 C6 1.3474(17)
C6 C19 1.5202(16)
C6 H6 0.95
C7 C8 1.3970(17)
C7 C12 1.4020(17)
C8 C9 1.3911(18)
C8 H8 0.95
C9 C10 1.388(2)
C9 H9 0.95
C10 C11 1.384(2)
C10 H10 0.95
C11 C12 1.3878(18)
C11 H11 0.95
C12 H12 0.95
C13 C18 1.4003(18)
C13 C14 1.4020(17)
C14 C15 1.3867(18)
C14 H14 0.95
C15 C16 1.387(2)
C15 H15 0.95
C16 C17 1.390(2)
C16 H16 0.95
C17 C18 1.3846(18)
C17 H17 0.95
C18 H18 0.95
C19 C22 1.5334(17)
C19 C21 1.5361(17)
C19 C20 1.5369(17)
C20 H20A 0.98
C20 H20B 0.98
C20 H20C 0.98
C21 H21A 0.98
C21 H21B 0.98
C21 H21C 0.98
C22 H22A 0.98
C22 H22B 0.98
C22 H22C 0.98

loop_
_geom_torsion_atom_site_label_1
_geom_torsion_atom_site_label_2
_geom_torsion_atom_site_label_3
_geom_torsion_atom_site_label_4
_geom_torsion
C7 C1 C2 C3 178.95(11)
C5 C1 C2 C3 -2.60(13)
C1 C2 C3 C4 0.74(14)
C1 C2 C3 C13 178.90(11)
C13 C3 C4 C5 -176.55(11)
C2 C3 C4 C5 1.50(13)
C3 C4 C5 C6 168.50(12)
C3 C4 C5 C1 -2.99(13)
C2 C1 C5 C6 -168.89(11)
C7 C1 C5 C6 9.57(18)
C2 C1 C5 C4 3.40(13)
C7 C1 C5 C4 -178.14(11)
C4 C5 C6 C19 3.6(2)
C1 C5 C6 C19 173.73(11)
C2 C1 C7 C8 -128.00(14)
C5 C1 C7 C8 53.83(17)
C2 C1 C7 C12 50.61(17)
C5 C1 C7 C12 -127.56(13)
C12 C7 C8 C9 -1.08(18)
C1 C7 C8 C9 177.55(11)
C7 C8 C9 C10 1.29(18)
C8 C9 C10 C11 -0.4(2)
C9 C10 C11 C12 -0.6(2)
C10 C11 C12 C7 0.8(2)
C8 C7 C12 C11 0.03(18)
C1 C7 C12 C11 -178.62(11)
C4 C3 C13 C18 -13.2(2)
C2 C3 C13 C18 169.03(11)
C4 C3 C13 C14 165.61(12)
C2 C3 C13 C14 -12.15(17)
C18 C13 C14 C15 1.10(18)
C3 C13 C14 C15 -177.77(11)
C13 C14 C15 C16 0.1(2)
C14 C15 C16 C17 -1.0(2)
C15 C16 C17 C18 0.8(2)
C16 C17 C18 C13 0.4(2)
C14 C13 C18 C17 -1.33(18)
C3 C13 C18 C17 177.51(11)
C5 C6 C19 C22 -174.59(12)
C5 C6 C19 C21 66.11(16)
C5 C6 C19 C20 -55.57(17)

loop_
_cod_related_entry_id
_cod_related_entry_database
_cod_related_entry_code
1 ChemSpider 30659510
